data_2002648
loop_
_publ_author_name
'Muenchau, S'
'Mueller-Buschbaum, Hk'

_publ_section_title
;
Cd0.73 Cu0.27 V2 O6: eine Verbindung mit Branneritstruktur
;
_journal_name_full
;
Zeitschrift fuer Naturforschung, Teil B. Anorganische Chemie,
Organische Chemie (42,1987-)
;
_journal_page_first 927
_journal_page_last 930
_journal_volume 49
_journal_year 1994
_chemical_formula_structural '(Cd0.73 Cu0.27) (V2 O6)'
_chemical_formula_sum 'Cd0.73 Cu0.27 O6 V2'
_chemical_name_systematic
;
Cadmium copper hexaoxodivanadate (0.73/0.27/1)
;
_space_group_IT_number 12
_symmetry_cell_setting monoclinic
_symmetry_Int_Tables_number 12
_symmetry_space_group_name_Hall '-C 2y'
_symmetry_space_group_name_H-M 'C 1 2/m 1'
_cell_angle_alpha 90
_cell_angle_beta 111.85(3)
_cell_angle_gamma 90
_cell_formula_units_Z 2
_cell_length_a 9.3390(2)
_cell_length_b 3.5604(7)
_cell_length_c 6.8930(4)
_cell_volume 212.7
_refine_ls_R_factor_all 0.061
_cod_original_formula_sum 'Cd.73 Cu.27 O6 V2'
_cod_database_code 2002648

loop_
_symmetry_equiv_pos_as_xyz
x,y,z
x,-y,z
-x,-y,-z
-x,y,-z
1/2+x,1/2+y,z
1/2+x,1/2-y,z
1/2-x,1/2-y,-z
1/2-x,1/2+y,-z

loop_
_atom_site_aniso_label
_atom_site_aniso_U_11
_atom_site_aniso_U_12
_atom_site_aniso_U_13
_atom_site_aniso_U_22
_atom_site_aniso_U_23
_atom_site_aniso_U_33
Cd1 0.010(1) 0. 0.007(1) 0.005(1) 0. 0.011(1)
Cu1 0.010(1) 0. 0.007(1) 0.005(1) 0. 0.011(1)
V1 0.011(1) 0. 0.007(1) 0.004(1) 0. 0.013(1)
O1 0.021(1) 0. 0.017(1) 0.014(1) 0. 0.025(1)
O2 0.014(1) 0. 0.007(1) 0.010(1) 0. 0.019(1)
O3 0.010(1) 0. 0.004(1) 0.006(1) 0. 0.009(1)

loop_
_atom_site_label
_atom_site_type_symbol
_atom_site_symmetry_multiplicity
_atom_site_Wyckoff_symbol
_atom_site_fract_x
_atom_site_fract_y
_atom_site_fract_z
_atom_site_occupancy
_atom_site_attached_hydrogens
_atom_site_calc_flag
Cd1 Cd2+ 2 a 0. 0. 0. 0.73 0 d
Cu1 Cu2+ 2 a 0. 0. 0. 0.27 0 d
V1 V5+ 4 i 0.1889(1) 0. 0.6422(1) 1. 0 d
O1 O2- 4 i 0.0290(2) 0. 0.7001(2) 1. 0 d
O2 O2- 4 i 0.3334(2) 0. 0.8714(2) 1. 0 d
O3 O2- 4 i 0.3062(1) 0. 0.4365(2) 1. 0 d

loop_
_atom_type_symbol
_atom_type_oxidation_number
Cd2+ 2.000
Cu2+ 2.000
V5+ 5.000
O2- -2.000
